data_7038307
loop_
_publ_author_name
'Katam, Srinivas'
'Arruri, Sathyanarayana'
'Chatla, Naga Babu'
'Ganesan, Prabusankar'

_publ_section_title
;
 Bismuth(III)dichalcogenones as Highly Active Catalysts in Multiple C-C
 Bond Formation Reactions
;
_journal_name_full 'Dalton Trans.'
_journal_paper_doi 10.1039/C5DT04738B
_journal_year 2016
_chemical_formula_moiety 'C28 H40 Bi F6 N8 O6 S6, C F3 O3 S'
_chemical_formula_sum 'C29 H40 Bi F9 N8 O9 S7'
_chemical_formula_weight 1249.12
_space_group_crystal_system monoclinic
_space_group_IT_number 14
_space_group_name_Hall '-P 2yn'
_space_group_name_H-M_alt 'P 1 21/n 1'
_atom_sites_solution_primary direct
_audit_creation_date 2015-09-24
_audit_creation_method
;
Olex2 1.2
(compiled 2015.01.26 svn.r3150 for OlexSys, GUI svn.r4998)
;
_audit_update_record
;
2015-12-03 deposited with the CCDC.
2016-02-08 downloaded from the CCDC.
;
_cell_angle_alpha 90
_cell_angle_beta 94.6380(16)
_cell_angle_gamma 90
_cell_formula_units_Z 4
_cell_length_a 15.1033(3)
_cell_length_b 13.2707(3)
_cell_length_c 22.9733(4)
_cell_measurement_reflns_used 10776
_cell_measurement_temperature 150.00(10)
_cell_measurement_theta_max 71.3090
_cell_measurement_theta_min 3.8470
_cell_volume 4589.49(16)
_computing_cell_refinement
;
CrysAlisPro, Agilent Technologies,
Version 1.171.37.35 (release 13-08-2014 CrysAlis171 .NET)
(compiled Aug 13 2014,18:06:01)
;
_computing_data_collection
;
CrysAlisPro, Agilent Technologies,
Version 1.171.37.35 (release 13-08-2014 CrysAlis171 .NET)
(compiled Aug 13 2014,18:06:01)
;
_computing_data_reduction
;
CrysAlisPro, Agilent Technologies,
Version 1.171.37.35 (release 13-08-2014 CrysAlis171 .NET)
(compiled Aug 13 2014,18:06:01)
;
_computing_molecular_graphics 'Olex2 (Dolomanov et al., 2009)'
_computing_publication_material 'Olex2 (Dolomanov et al., 2009)'
_computing_structure_refinement 'olex2.refine (Bourhis et al., 2015)'
_computing_structure_solution 'SIR2004 (Burla et al., 2007)'
_diffrn_ambient_environment N~2~
_diffrn_ambient_temperature 150.00(10)
_diffrn_detector 'CCD plate'
_diffrn_detector_area_resol_mean 16.1293
_diffrn_detector_type Eos
_diffrn_measured_fraction_theta_full 0.9792
_diffrn_measured_fraction_theta_max 0.9791
_diffrn_measurement_details
;
  1 omega  -20.00    5.00   1.0000    1.5000
omega____ theta____ kappa____ phi______ frames
    -        0.0000   57.0000   30.0000 25

  2 omega   40.00   65.00   1.0000    1.5000
omega____ theta____ kappa____ phi______ frames
    -        0.0000   57.0000 -120.0000 25

  3 omega  -58.00  -31.00   1.0000    1.5000
omega____ theta____ kappa____ phi______ frames
    -        0.0000  126.0000  163.0000 27

  4 omega   34.00   62.00   1.0000    1.5000
omega____ theta____ kappa____ phi______ frames
    -        0.0000   57.0000   30.0000 28

  5 omega  -67.00   22.00   1.0000    1.5000
omega____ theta____ kappa____ phi______ frames
    -      -42.5000   63.0000  120.0000 89

  6 omega -111.00  -53.00   1.0000    1.5000
omega____ theta____ kappa____ phi______ frames
    -      -42.5000  -57.0000  -30.0000 58

  7 omega -119.00  -63.00   1.0000    1.5000
omega____ theta____ kappa____ phi______ frames
    -      -42.5000  178.0000 -180.0000 56

  8 omega  -55.00    8.00   1.0000    1.5000
omega____ theta____ kappa____ phi______ frames
    -      -42.5000   12.0000  -30.0000 63

  9 omega   62.00   99.00   1.0000    1.5000
omega____ theta____ kappa____ phi______ frames
    -       55.1553  -99.0000   60.0000 37

 10 omega   86.00  112.00   1.0000    1.5000
omega____ theta____ kappa____ phi______ frames
    -       55.1553 -125.0000 -120.0000 26

 11 omega   56.00   94.00   1.0000    1.5000
omega____ theta____ kappa____ phi______ frames
    -      110.3105  -25.0000  120.0000 38

 12 omega   36.00   88.00   1.0000    1.5000
omega____ theta____ kappa____ phi______ frames
    -      110.3105  -25.0000 -150.0000 52

 13 omega   67.00   93.00   1.0000    1.5000
omega____ theta____ kappa____ phi______ frames
    -      110.3105  -38.0000  150.0000 26

 14 omega   84.00  178.00   1.0000    1.5000
omega____ theta____ kappa____ phi______ frames
    -      110.3105   38.0000  -90.0000 94

 15 omega   53.00   85.00   1.0000    1.5000
omega____ theta____ kappa____ phi______ frames
    -      110.3105  -38.0000   60.0000 32

 16 omega   55.00   81.00   1.0000    1.5000
omega____ theta____ kappa____ phi______ frames
    -      110.3105  -38.0000   30.0000 26

 17 omega   83.00  113.00   1.0000    1.5000
omega____ theta____ kappa____ phi______ frames
    -      110.3105 -111.0000  -60.0000 30

 18 omega   40.00   66.00   1.0000    1.5000
omega____ theta____ kappa____ phi______ frames
    -      110.3105 -111.0000  -60.0000 26

 19 omega  100.00  175.00   1.0000    1.5000
omega____ theta____ kappa____ phi______ frames
    -      110.3105  111.0000   90.0000 75

 20 omega   45.00  115.00   1.0000    1.5000
omega____ theta____ kappa____ phi______ frames
    -      110.3105 -111.0000 -180.0000 70

 21 omega   45.00  131.00   1.0000    1.5000
omega____ theta____ kappa____ phi______ frames
    -      110.3105  -63.0000  -30.0000 86
;
_diffrn_measurement_device 'four-circle diffractometer'
_diffrn_measurement_device_type 'SuperNova, Dual, Cu at zero, Eos'
_diffrn_measurement_method '\w scans'
_diffrn_orient_matrix_UB_11 -0.0669905000
_diffrn_orient_matrix_UB_12 -0.0665029000
_diffrn_orient_matrix_UB_13 0.0295221000
_diffrn_orient_matrix_UB_21 0.0516579000
_diffrn_orient_matrix_UB_22 -0.0948961000
_diffrn_orient_matrix_UB_23 -0.0160115000
_diffrn_orient_matrix_UB_31 0.0575116000
_diffrn_orient_matrix_UB_32 0.0077415000
_diffrn_orient_matrix_UB_33 0.0582890000
_diffrn_radiation_monochromator mirror
_diffrn_radiation_probe x-ray
_diffrn_radiation_type 'Cu K\a'
_diffrn_radiation_wavelength 1.54184
_diffrn_reflns_av_R_equivalents 0.0305
_diffrn_reflns_av_unetI/netI 0.0387
_diffrn_reflns_limit_h_max 18
_diffrn_reflns_limit_h_min -17
_diffrn_reflns_limit_k_max 15
_diffrn_reflns_limit_k_min -15
_diffrn_reflns_limit_l_max 28
_diffrn_reflns_limit_l_min -18
_diffrn_reflns_number 17863
_diffrn_reflns_theta_full 71.2385
_diffrn_reflns_theta_max 71.24
_diffrn_reflns_theta_min 3.38
_diffrn_source 'sealed X-ray tube'
_diffrn_source_type 'SuperNova (Cu) X-ray Source'
_exptl_absorpt_coefficient_mu 11.358
_exptl_absorpt_correction_T_max 1.00000
_exptl_absorpt_correction_T_min 0.59311
_exptl_absorpt_correction_type multi-scan
_exptl_absorpt_process_details
;
CrysAlisPro, Agilent Technologies,
Version 1.171.37.35 (release 13-08-2014 CrysAlis171 .NET)
(compiled Aug 13 2014,18:06:01)
Empirical absorption correction using spherical harmonics,
 implemented in SCALE3 ABSPACK scaling algorithm.
;
_exptl_crystal_colour orange
_exptl_crystal_colour_primary orange
_exptl_crystal_density_diffrn 1.8076
_exptl_crystal_description block
_exptl_crystal_F_000 2474.6940
_exptl_crystal_size_max 0.23
_exptl_crystal_size_mid 0.14
_exptl_crystal_size_min 0.1
_refine_diff_density_max 0.9412
_refine_diff_density_min -2.4588
_refine_diff_density_rms 0.1815
_refine_ls_d_res_high 0.8142
_refine_ls_d_res_low 13.0735
_refine_ls_goodness_of_fit_ref 1.0077
_refine_ls_hydrogen_treatment mixed
_refine_ls_matrix_type full
_refine_ls_number_constraints 62
_refine_ls_number_parameters 575
_refine_ls_number_reflns 8727
_refine_ls_number_restraints 0
_refine_ls_restrained_S_all 1.0077
_refine_ls_R_factor_all 0.0363
_refine_ls_R_factor_gt 0.0344
_refine_ls_shift/su_max 0.0000
_refine_ls_shift/su_mean 0.0000
_refine_ls_structure_factor_coef Fsqd
_refine_ls_weighting_details 'w=1/[\s^2^(Fo^2^)+(0.0686P)^2^] where P=(Fo^2^+2Fc^2^)/3'
_refine_ls_weighting_scheme calc
_refine_ls_wR_factor_gt 0.0938
_refine_ls_wR_factor_ref 0.0960
_reflns_Friedel_coverage 0.0
_reflns_limit_h_max 14
_reflns_limit_h_min -18
_reflns_limit_k_max 15
_reflns_limit_k_min 0
_reflns_limit_l_max 28
_reflns_limit_l_min -14
_reflns_number_gt 8190
_reflns_number_total 8727
_reflns_threshold_expression I>=2u(I)
_cod_data_source_file c5dt04738b2.cif
_cod_data_source_block 3
_cod_original_cell_volume 4589.50(14)
_cod_database_code 7038307
_chemical_oxdiff_formula 'C21 H24 N4 S Bi F3 O3'
_reflns_odcompleteness_completeness 99.94
_reflns_odcompleteness_iscentric 1
_reflns_odcompleteness_theta 66.97
_olex2_refinement_description
;
1. Fixed Uiso
 At 1.2 times of:
  All C(H) groups, All C(H,H) groups
 At 1.5 times of:
  All C(H,H,H) groups
2.a Ternary CH refined with riding coordinates:
 C24(H24), C8(H8), C11(H11), C21(H21)
2.b Secondary CH2 refined with riding coordinates:
 C17(H17a,H17b), C4(H4a,H4b)
2.c Aromatic/amide H refined with riding coordinates:
 C6(H6), C16(H16), C2(H2), C19(H19), C3(H3), C20(H20), C7(H7), C15(H15)
2.d Idealised Me refined as rotating group:
 C26(H26a,H26b,H26c), C13(H13a,H13b,H13c), C25(H25a,H25b,H25c), C9(H9a,H9b,
 H9c), C10(H10a,H10b,H10c), C12(H12a,H12b,H12c), C23(H23a,H23b,H23c), C22(H22a,
 H22b,H22c)
;
_olex2_submission_special_instructions 'No special instructions were received'

loop_
_space_group_symop_id
_space_group_symop_operation_xyz
1 x,y,z
2 -x+1/2,y+1/2,-z+1/2
3 -x,-y,-z
4 x-1/2,-y-1/2,z-1/2

loop_
_atom_site_label
_atom_site_type_symbol
_atom_site_fract_x
_atom_site_fract_y
_atom_site_fract_z
_atom_site_U_iso_or_equiv
_atom_site_adp_type
_atom_site_occupancy
_atom_site_refinement_flags_posn
Bi1 Bi 0.437470(8) 0.761081(11) 0.724594(5) 0.02054(7) Uani 1.000000 .
S6 S 0.39135(7) 0.75673(7) 0.55418(4) 0.0264(2) Uani 1.000000 .
S1 S 0.43176(6) 0.78633(7) 0.83752(4) 0.02301(17) Uani 1.000000 .
S7 S 0.11560(6) 0.17172(7) 0.50028(4) 0.02450(18) Uani 1.000000 .
S2 S 0.37685(6) 0.56094(7) 0.73983(4) 0.02559(18) Uani 1.000000 .
S3 S 0.47099(6) 0.96690(7) 0.72992(4) 0.02483(18) Uani 1.000000 .
F8 F 0.2725(2) 0.2400(2) 0.48073(18) 0.0597(10) Uani 1.000000 .
O9 O 0.15517(19) 0.1366(2) 0.55597(12) 0.0385(7) Uani 1.000000 .
O3 O 0.7321(2) 0.7797(2) 0.78929(14) 0.0363(7) Uani 1.000000 .
O4 O 0.3669(3) 0.7531(3) 0.61326(16) 0.0474(9) Uani 1.000000 .
N14 N 0.5959(2) 0.7883(2) 0.89604(12) 0.0204(6) Uani 1.000000 .
F7 F 0.1652(2) 0.3096(3) 0.42948(14) 0.0669(9) Uani 1.000000 .
N16 N 0.5205(2) 0.4391(3) 0.72773(13) 0.0285(7) Uani 1.000000 .
S5 S 0.67580(7) 0.74688(7) 0.73997(5) 0.0261(2) Uani 1.000000 .
F9 F 0.1887(2) 0.3477(2) 0.51897(16) 0.0685(9) Uani 1.000000 .
N20 N 0.51667(19) 0.4977(2) 0.81531(12) 0.0237(6) Uani 1.000000 .
N24 N 0.36372(19) 1.0266(2) 0.63414(12) 0.0236(6) Uani 1.000000 .
O1 O 0.59551(18) 0.6944(3) 0.75548(13) 0.0374(7) Uani 1.000000 .
N26 N 0.1690(2) 0.7748(3) 0.63892(16) 0.0277(7) Uani 1.000000 .
C6 C 0.5904(3) 0.4359(3) 0.81575(17) 0.0301(8) Uani 1.000000 .
H6 H 0.6307(3) 0.4222(3) 0.84753(17) 0.0361(10) Uiso 1.000000 R
N28 N 0.54507(19) 0.6367(2) 0.88237(12) 0.0203(6) Uani 1.000000 .
O7 O 0.0314(2) 0.2211(2) 0.50259(14) 0.0370(7) Uani 1.000000 .
O8 O 0.1209(3) 0.1003(3) 0.45337(15) 0.0549(9) Uani 1.000000 .
C16 C 0.3702(2) 1.0676(3) 0.57916(15) 0.0270(8) Uani 1.000000 .
H16 H 0.3234(2) 1.0887(3) 0.55320(15) 0.0324(9) Uiso 1.000000 R
C2 C 0.6563(3) 0.7232(3) 0.92425(17) 0.0256(8) Uani 1.000000 .
H2 H 0.7092(3) 0.7412(3) 0.94525(17) 0.0307(9) Uiso 1.000000 R
C19 C 0.1852(2) 0.9120(3) 0.58727(16) 0.0270(8) Uani 1.000000 .
H19 H 0.1811(2) 0.9598(3) 0.55758(16) 0.0324(9) Uiso 1.000000 R
N35 N 0.50348(19) 1.0316(2) 0.62010(12) 0.0228(6) Uani 1.000000 .
C5 C 0.4734(2) 0.4997(3) 0.76090(16) 0.0249(7) Uani 1.000000 .
C1 C 0.5282(3) 0.7351(3) 0.87096(16) 0.0196(7) Uani 1.000000 .
C29 C 0.1894(3) 0.2727(3) 0.4814(2) 0.0375(10) Uani 1.000000 .
S4 S 0.26924(5) 0.80858(7) 0.74141(4) 0.02536(18) Uani 1.000000 .
C3 C 0.6251(2) 0.6294(3) 0.91590(15) 0.0254(7) Uani 1.000000 .
H3 H 0.6521(2) 0.5704(3) 0.93004(15) 0.0305(9) Uiso 1.000000 R
C24 C 0.6013(2) 1.0230(3) 0.62921(16) 0.0258(7) Uani 1.000000 .
H24 H 0.6162(2) 0.9865(3) 0.66576(16) 0.0310(9) Uiso 1.000000 R
O2 O 0.6612(3) 0.8173(3) 0.69331(15) 0.0576(10) Uani 1.000000 .
O6 O 0.4366(3) 0.8467(3) 0.5406(2) 0.0763(13) Uani 1.000000 .
C20 C 0.1454(3) 0.8217(3) 0.58625(16) 0.0299(8) Uani 1.000000 .
H20 H 0.1085(3) 0.7954(3) 0.55560(16) 0.0359(10) Uiso 1.000000 R
C26 C 0.6373(3) 0.9646(3) 0.57982(18) 0.0379(9) Uani 1.000000 .
H26a H 0.6072(15) 0.9010(11) 0.5755(9) 0.0569(14) Uiso 1.000000 GR
H26b H 0.628(2) 1.0024(11) 0.5442(3) 0.0569(14) Uiso 1.000000 GR
H26c H 0.6998(5) 0.953(2) 0.5884(7) 0.0569(14) Uiso 1.000000 GR
C13 C 0.5729(3) 0.4039(4) 0.63119(18) 0.0382(10) Uani 1.000000 .
H13a H 0.6030(13) 0.4677(8) 0.6324(12) 0.0574(14) Uiso 1.000000 GR
H13b H 0.6126(11) 0.3528(18) 0.6474(9) 0.0574(14) Uiso 1.000000 GR
H13c H 0.5541(4) 0.387(3) 0.5914(4) 0.0574(14) Uiso 1.000000 GR
N49 N 0.23368(19) 0.9207(2) 0.64076(13) 0.0240(6) Uani 1.000000 .
C14 C 0.4458(2) 1.0058(3) 0.65946(15) 0.0222(7) Uani 1.000000 .
C18 C 0.2241(2) 0.8349(3) 0.67162(15) 0.0248(7) Uani 1.000000 .
C25 C 0.6406(3) 1.1280(3) 0.6350(2) 0.0401(10) Uani 1.000000 .
H25a H 0.6276(19) 1.1642(9) 0.5991(5) 0.0602(15) Uiso 1.000000 GR
H25b H 0.6152(16) 1.1630(9) 0.6662(10) 0.0602(15) Uiso 1.000000 GR
H25c H 0.7038(4) 1.1233(3) 0.6433(14) 0.0602(15) Uiso 1.000000 GR
C7 C 0.5925(3) 0.3997(3) 0.76150(17) 0.0319(8) Uani 1.000000 .
H7 H 0.6348(3) 0.3557(3) 0.74871(17) 0.0383(10) Uiso 1.000000 R
C17 C 0.2807(2) 1.0112(3) 0.66136(16) 0.0254(7) Uani 1.000000 .
H17a H 0.2935(2) 1.0066(3) 0.70334(16) 0.0305(9) Uiso 1.000000 R
H17b H 0.2425(2) 1.0691(3) 0.65335(16) 0.0305(9) Uiso 1.000000 R
C27 C 0.7381(3) 0.6454(3) 0.70871(19) 0.0357(9) Uani 1.000000 .
C4 C 0.4886(2) 0.5514(3) 0.86597(14) 0.0230(7) Uani 1.000000 .
H4a H 0.4281(2) 0.5749(3) 0.85743(14) 0.0276(8) Uiso 1.000000 R
H4b H 0.4889(2) 0.5052(3) 0.89870(14) 0.0276(8) Uiso 1.000000 R
C8 C 0.6020(2) 0.9002(3) 0.89659(16) 0.0259(8) Uani 1.000000 .
H8 H 0.5747(2) 0.9257(3) 0.85932(16) 0.0310(9) Uiso 1.000000 R
C11 C 0.4926(3) 0.4102(3) 0.66650(17) 0.0367(10) Uani 1.000000 .
H11 H 0.4534(3) 0.4631(3) 0.64943(17) 0.0441(11) Uiso 1.000000 R
C15 C 0.4570(2) 1.0711(3) 0.57065(16) 0.0287(8) Uani 1.000000 .
H15 H 0.4816(2) 1.0955(3) 0.53760(16) 0.0344(9) Uiso 1.000000 R
C21 C 0.1366(3) 0.6740(3) 0.65567(18) 0.0338(9) Uani 1.000000 .
H21 H 0.1577(3) 0.6623(3) 0.69657(18) 0.0405(11) Uiso 1.000000 R
O5 O 0.3245(3) 0.7241(3) 0.51135(18) 0.0559(10) Uani 1.000000 .
F1 F 0.81914(17) 0.6760(3) 0.69910(13) 0.0566(8) Uani 1.000000 .
F2 F 0.7468(2) 0.5663(2) 0.74421(14) 0.0586(8) Uani 1.000000 .
F3 F 0.69788(19) 0.6158(3) 0.65812(12) 0.0596(8) Uani 1.000000 .
F6 F 0.5210(3) 0.6708(4) 0.50527(15) 0.1052(18) Uani 1.000000 .
C9 C 0.5501(3) 0.9407(3) 0.94516(17) 0.0352(9) Uani 1.000000 .
H9a H 0.4890(5) 0.921(2) 0.9384(8) 0.0529(13) Uiso 1.000000 GR
H9b H 0.5743(14) 0.9139(19) 0.9819(2) 0.0529(13) Uiso 1.000000 GR
H9c H 0.5541(17) 1.0129(3) 0.9460(9) 0.0529(13) Uiso 1.000000 GR
F5 F 0.4438(4) 0.5705(3) 0.5539(2) 0.1158(19) Uani 1.000000 .
C10 C 0.6983(3) 0.9330(3) 0.9026(2) 0.0419(10) Uani 1.000000 .
H10a H 0.7250(7) 0.913(2) 0.9401(6) 0.0629(16) Uiso 1.000000 GR
H10b H 0.7294(6) 0.902(2) 0.8725(9) 0.0629(16) Uiso 1.000000 GR
H10c H 0.7015(3) 1.0050(4) 0.8990(14) 0.0629(16) Uiso 1.000000 GR
C28 C 0.4770(4) 0.6616(5) 0.5538(2) 0.0565(15) Uani 1.000000 .
C12 C 0.4400(3) 0.3126(5) 0.6662(2) 0.0635(17) Uani 1.000000 .
H12a H 0.4768(10) 0.2600(9) 0.6837(19) 0.095(3) Uiso 1.000000 GR
H12b H 0.3890(17) 0.3216(11) 0.6880(17) 0.095(3) Uiso 1.000000 GR
H12c H 0.421(3) 0.2946(19) 0.6267(3) 0.095(3) Uiso 1.000000 GR
F4 F 0.5348(2) 0.6697(4) 0.59910(15) 0.1067(18) Uani 1.000000 .
C23 C 0.0358(3) 0.6750(4) 0.6519(3) 0.0577(14) Uani 1.000000 .
H23a H 0.0158(3) 0.729(2) 0.6757(15) 0.087(2) Uiso 1.000000 GR
H23b H 0.0132(3) 0.685(3) 0.6121(4) 0.087(2) Uiso 1.000000 GR
H23c H 0.0146(3) 0.6117(13) 0.6656(18) 0.087(2) Uiso 1.000000 GR
C22 C 0.1751(4) 0.5929(4) 0.6197(2) 0.0547(13) Uani 1.000000 .
H22a H 0.154(2) 0.6012(18) 0.5794(3) 0.0820(19) Uiso 1.000000 GR
H22b H 0.2388(4) 0.5977(19) 0.6234(14) 0.0820(19) Uiso 1.000000 GR
H22c H 0.157(2) 0.5281(4) 0.6332(11) 0.0820(19) Uiso 1.000000 GR

loop_
_atom_site_aniso_label
_atom_site_aniso_U_11
_atom_site_aniso_U_22
_atom_site_aniso_U_33
_atom_site_aniso_U_12
_atom_site_aniso_U_13
_atom_site_aniso_U_23
Bi1 0.01609(10) 0.02341(9) 0.02228(10) 0.00209(4) 0.00245(6) 0.00040(4)
S6 0.0257(5) 0.0284(5) 0.0250(5) 0.0035(3) 0.0009(4) -0.0003(3)
S1 0.0196(4) 0.0263(4) 0.0232(4) 0.0061(3) 0.0020(3) -0.0005(3)
S7 0.0262(4) 0.0194(4) 0.0287(4) -0.0012(3) 0.0072(3) -0.0012(3)
S2 0.0186(4) 0.0260(4) 0.0323(4) 0.0002(3) 0.0027(3) -0.0036(3)
S3 0.0220(4) 0.0271(4) 0.0252(4) -0.0012(3) 0.0005(3) -0.0004(3)
F8 0.0282(15) 0.061(2) 0.093(3) 0.0039(12) 0.0219(17) 0.0195(16)
O9 0.0363(15) 0.0413(17) 0.0385(15) 0.0068(14) 0.0062(12) 0.0146(13)
O3 0.0296(16) 0.0396(16) 0.0398(17) 0.0004(13) 0.0025(13) -0.0095(14)
O4 0.0350(19) 0.078(3) 0.0304(18) 0.0169(15) 0.0082(15) 0.0044(14)
N14 0.0213(14) 0.0201(14) 0.0201(13) 0.0008(12) 0.0036(11) -0.0009(12)
F7 0.064(2) 0.067(2) 0.071(2) -0.0007(17) 0.0146(16) 0.0427(18)
N16 0.0274(16) 0.0255(16) 0.0332(16) 0.0027(13) 0.0057(13) -0.0086(13)
S5 0.0225(5) 0.0275(5) 0.0287(5) 0.0057(3) 0.0049(4) 0.0004(3)
F9 0.070(2) 0.0333(16) 0.104(3) -0.0169(15) 0.0157(19) -0.0172(16)
N20 0.0234(14) 0.0199(15) 0.0283(14) 0.0004(12) 0.0057(12) -0.0022(12)
N24 0.0196(14) 0.0220(15) 0.0296(15) 0.0020(12) 0.0035(12) -0.0004(12)
O1 0.0196(13) 0.0467(18) 0.0470(16) -0.0011(13) 0.0089(12) -0.0041(14)
N26 0.0236(17) 0.0257(16) 0.0331(18) 0.0005(13) -0.0024(14) 0.0020(14)
C6 0.0274(19) 0.0245(19) 0.038(2) 0.0056(15) 0.0017(16) -0.0001(16)
N28 0.0210(14) 0.0182(14) 0.0216(13) 0.0005(12) 0.0017(11) -0.0011(11)
O7 0.0239(15) 0.0471(18) 0.0399(17) 0.0043(13) 0.0018(13) 0.0025(14)
O8 0.076(3) 0.0360(18) 0.0549(19) -0.0095(18) 0.0201(18) -0.0234(16)
C16 0.0243(17) 0.0268(19) 0.0295(17) 0.0033(15) -0.0011(14) 0.0040(15)
C2 0.0177(17) 0.0309(19) 0.0278(19) 0.0034(15) -0.0007(15) -0.0013(15)
C19 0.0206(16) 0.0299(19) 0.0297(18) 0.0037(15) -0.0024(14) 0.0046(15)
N35 0.0183(14) 0.0234(15) 0.0269(14) -0.0011(12) 0.0023(11) 0.0010(12)
C5 0.0182(16) 0.0218(17) 0.0353(18) -0.0032(14) 0.0057(14) -0.0019(14)
C1 0.0178(18) 0.0207(17) 0.0210(17) 0.0010(13) 0.0059(14) 0.0005(12)
C29 0.033(2) 0.027(2) 0.053(3) -0.0001(16) 0.007(2) 0.0101(18)
S4 0.0167(4) 0.0338(5) 0.0257(4) 0.0027(3) 0.0025(3) 0.0020(3)
C3 0.0225(17) 0.0266(19) 0.0271(17) 0.0051(15) 0.0009(14) 0.0022(14)
C24 0.0151(16) 0.031(2) 0.0311(18) -0.0014(14) 0.0009(14) 0.0014(15)
O2 0.086(3) 0.041(2) 0.0464(18) 0.022(2) 0.0086(18) 0.0179(16)
O6 0.098(3) 0.048(2) 0.087(3) -0.023(2) 0.030(3) 0.007(2)
C20 0.0272(18) 0.031(2) 0.0296(18) 0.0018(16) -0.0060(15) 0.0013(16)
C26 0.0270(19) 0.043(2) 0.044(2) 0.0028(18) 0.0049(17) -0.0093(19)
C13 0.036(2) 0.040(2) 0.039(2) 0.0013(19) 0.0099(18) -0.0092(19)
N49 0.0168(13) 0.0237(15) 0.0313(15) 0.0015(12) 0.0002(12) 0.0010(12)
C14 0.0202(16) 0.0196(16) 0.0272(16) -0.0006(13) 0.0042(13) -0.0015(13)
C18 0.0156(15) 0.0288(19) 0.0301(17) 0.0045(14) 0.0021(13) -0.0021(15)
C25 0.030(2) 0.036(2) 0.054(3) -0.0133(18) 0.0054(19) -0.006(2)
C7 0.0269(19) 0.0267(19) 0.042(2) 0.0074(15) 0.0051(16) -0.0050(17)
C17 0.0174(16) 0.0238(18) 0.0352(18) 0.0038(14) 0.0029(14) -0.0025(15)
C27 0.0237(18) 0.037(2) 0.046(2) 0.0015(17) 0.0051(17) -0.0097(19)
C4 0.0208(16) 0.0205(17) 0.0284(17) -0.0004(14) 0.0067(14) -0.0018(14)
C8 0.0274(19) 0.0183(18) 0.0321(18) -0.0053(14) 0.0039(15) -0.0011(14)
C11 0.031(2) 0.043(2) 0.036(2) 0.0047(18) 0.0024(17) -0.0186(19)
C15 0.0264(18) 0.0298(19) 0.0297(18) -0.0020(16) 0.0022(15) 0.0037(15)
C21 0.032(2) 0.029(2) 0.040(2) -0.0064(17) -0.0070(17) 0.0071(17)
O5 0.045(2) 0.074(3) 0.0454(19) 0.0111(19) -0.0166(17) -0.0093(19)
F1 0.0309(13) 0.069(2) 0.0732(19) -0.0043(14) 0.0250(13) -0.0212(17)
F2 0.0542(17) 0.0314(15) 0.090(2) 0.0127(13) 0.0053(16) 0.0035(14)
F3 0.0455(15) 0.074(2) 0.0589(17) 0.0046(15) 0.0011(13) -0.0377(16)
F6 0.069(2) 0.183(5) 0.064(2) 0.055(3) 0.0134(18) -0.038(3)
C9 0.037(2) 0.025(2) 0.046(2) -0.0020(17) 0.0143(18) -0.0090(17)
F5 0.159(5) 0.042(2) 0.139(4) 0.038(3) -0.033(4) -0.011(2)
C10 0.034(2) 0.030(2) 0.065(3) -0.0099(18) 0.019(2) -0.012(2)
C28 0.053(3) 0.071(4) 0.044(3) 0.035(3) -0.009(2) -0.017(3)
C12 0.043(3) 0.079(4) 0.072(3) -0.029(3) 0.025(3) -0.047(3)
F4 0.070(2) 0.175(5) 0.068(2) 0.079(3) -0.0345(19) -0.038(3)
C23 0.035(2) 0.057(3) 0.081(4) -0.008(2) 0.004(2) 0.027(3)
C22 0.061(3) 0.028(2) 0.075(3) -0.004(2) -0.000(3) -0.005(2)

loop_
_atom_type_symbol
_atom_type_scat_dispersion_real
_atom_type_scat_dispersion_imag
_atom_type_scat_Cromer_Mann_a1
_atom_type_scat_Cromer_Mann_a2
_atom_type_scat_Cromer_Mann_a3
_atom_type_scat_Cromer_Mann_a4
_atom_type_scat_Cromer_Mann_b1
_atom_type_scat_Cromer_Mann_b2
_atom_type_scat_Cromer_Mann_b3
_atom_type_scat_Cromer_Mann_b4
_atom_type_scat_Cromer_Mann_c
_atom_type_scat_source
_atom_type_scat_dispersion_source
C 0.01920 0.00962 2.31000 1.02000 1.58860 0.86500 20.84390 10.20750 0.56870 51.65120 0.215599998832 'International Tables Volume C Table 6.1.1.4 (pp. 500-502)' 'Henke, Gullikson and Davis, At. Data and Nucl. Data Tables, 1993, 54, 2'
F 0.07537 0.05506 3.53920 2.64120 1.51700 1.02430 10.28250 4.29440 0.26150 26.14760 0.277599990368 'International Tables Volume C Table 6.1.1.4 (pp. 500-502)' 'Henke, Gullikson and Davis, At. Data and Nucl. Data Tables, 1993, 54, 2'
H 0.00000 0.00000 0.49300 0.32291 0.14019 0.04081 10.51090 26.12570 3.14236 57.79970 0.0030380000826 'International Tables Volume C Table 6.1.1.4 (pp. 500-502)' 'Henke, Gullikson and Davis, At. Data and Nucl. Data Tables, 1993, 54, 2'
Bi -3.68252 9.31182 33.36890 12.95100 16.58770 6.46920 0.70400 2.92380 8.79370 48.00930 13.5782003403 'International Tables Volume C Table 6.1.1.4 (pp. 500-502)' 'Henke, Gullikson and Davis, At. Data and Nucl. Data Tables, 1993, 54, 2'
O 0.05239 0.03377 3.04850 2.28680 1.54630 0.86700 13.27710 5.70110 0.32390 32.90890 0.250800013542 'International Tables Volume C Table 6.1.1.4 (pp. 500-502)' 'Henke, Gullikson and Davis, At. Data and Nucl. Data Tables, 1993, 54, 2'
N 0.03256 0.01839 12.21260 3.13220 2.01250 1.16630 0.00570 9.89330 28.99750 0.58260 -11.5290002823 'International Tables Volume C Table 6.1.1.4 (pp. 500-502)' 'Henke, Gullikson and Davis, At. Data and Nucl. Data Tables, 1993, 54, 2'
S 0.33537 0.55136 6.90530 5.20340 1.43790 1.58630 1.46790 22.21510 0.25360 56.17200 0.866900026798 'International Tables Volume C Table 6.1.1.4 (pp. 500-502)' 'Henke, Gullikson and Davis, At. Data and Nucl. Data Tables, 1993, 54, 2'

loop_
_geom_angle_atom_site_label_1
_geom_angle_atom_site_label_2
_geom_angle_atom_site_label_3
_geom_angle
S2 Bi1 S1 87.76(3)
S3 Bi1 S1 81.45(3)
S3 Bi1 S2 166.69(3)
O1 Bi1 S1 82.88(7)
O1 Bi1 S2 86.90(7)
O1 Bi1 S3 99.39(7)
S4 Bi1 S1 73.72(3)
S4 Bi1 S2 83.29(3)
S4 Bi1 S3 86.21(3)
S4 Bi1 O1 154.90(7)
O6 S6 O4 113.6(2)
O5 S6 O4 115.0(3)
O5 S6 O6 115.6(3)
C28 S6 O4 102.7(2)
C28 S6 O6 103.2(3)
C28 S6 O5 104.6(2)
C1 S1 Bi1 107.15(13)
O7 S7 O9 114.75(18)
O8 S7 O9 114.0(2)
O8 S7 O7 115.5(2)
C29 S7 O9 103.4(2)
C29 S7 O7 103.6(2)
C29 S7 O8 103.5(2)
C5 S2 Bi1 101.77(12)
C14 S3 Bi1 103.22(12)
C1 N14 C2 109.1(3)
C8 N14 C2 125.6(3)
C8 N14 C1 125.2(3)
C7 N16 C5 109.5(3)
C11 N16 C5 124.6(3)
C11 N16 C7 125.5(3)
O1 S5 O3 113.75(19)
O2 S5 O3 116.2(2)
O2 S5 O1 114.4(2)
C27 S5 O3 104.19(18)
C27 S5 O1 102.00(19)
C27 S5 O2 104.0(2)
C5 N20 C6 110.1(3)
C4 N20 C6 124.8(3)
C4 N20 C5 125.0(3)
C14 N24 C16 110.0(3)
C17 N24 C16 124.8(3)
C17 N24 C14 125.1(3)
S5 O1 Bi1 122.19(18)
C18 N26 C20 109.1(3)
C21 N26 C20 124.5(3)
C21 N26 C18 126.4(3)
H6 C6 N20 126.7(2)
C7 C6 N20 106.6(3)
C7 C6 H6 126.7(2)
C3 N28 C1 108.5(3)
C4 N28 C1 127.4(3)
C4 N28 C3 124.1(3)
H16 C16 N24 126.6(2)
C15 C16 N24 106.7(3)
C15 C16 H16 126.6(2)
H2 C2 N14 126.2(2)
C3 C2 N14 107.6(3)
C3 C2 H2 126.2(2)
C20 C19 H19 126.4(2)
N49 C19 H19 126.4(2)
N49 C19 C20 107.2(3)
C14 N35 C24 125.2(3)
C15 N35 C24 125.3(3)
C15 N35 C14 109.5(3)
N16 C5 S2 127.0(3)
N20 C5 S2 127.2(3)
N20 C5 N16 105.7(3)
N14 C1 S1 125.0(3)
N28 C1 S1 127.1(3)
N28 C1 N14 107.5(3)
F8 C29 S7 111.1(3)
F7 C29 S7 111.2(3)
F7 C29 F8 107.8(4)
F9 C29 S7 111.3(3)
F9 C29 F8 108.1(4)
F9 C29 F7 107.3(4)
C18 S4 Bi1 102.84(12)
C2 C3 N28 107.3(3)
H3 C3 N28 126.4(2)
H3 C3 C2 126.4(2)
H24 C24 N35 108.53(18)
C26 C24 N35 110.5(3)
C26 C24 H24 108.5(2)
C25 C24 N35 108.7(3)
C25 C24 H24 108.5(2)
C25 C24 C26 112.0(3)
C19 C20 N26 107.7(3)
H20 C20 N26 126.1(2)
H20 C20 C19 126.1(2)
H26a C26 C24 109.5
H26b C26 C24 109.5
H26b C26 H26a 109.5
H26c C26 C24 109.5
H26c C26 H26a 109.5
H26c C26 H26b 109.5
H13b C13 H13a 109.5
H13c C13 H13a 109.5
H13c C13 H13b 109.5
C11 C13 H13a 109.5
C11 C13 H13b 109.5
C11 C13 H13c 109.5
C18 N49 C19 108.8(3)
C17 N49 C19 124.6(3)
C17 N49 C18 126.4(3)
N24 C14 S3 126.4(3)
N35 C14 S3 127.2(3)
N35 C14 N24 106.1(3)
S4 C18 N26 125.6(3)
N49 C18 N26 107.2(3)
N49 C18 S4 127.2(3)
H25a C25 C24 109.5
H25b C25 C24 109.5
H25b C25 H25a 109.5
H25c C25 C24 109.5
H25c C25 H25a 109.5
H25c C25 H25b 109.5
C6 C7 N16 108.0(3)
H7 C7 N16 126.0(2)
H7 C7 C6 126.0(2)
N49 C17 N24 113.0(3)
H17a C17 N24 108.99(18)
H17a C17 N49 108.99(19)
H17b C17 N24 108.99(19)
H17b C17 N49 108.99(18)
H17b C17 H17a 107.8
F1 C27 S5 110.6(3)
F2 C27 S5 111.7(3)
F2 C27 F1 107.3(4)
F3 C27 S5 110.5(3)
F3 C27 F1 108.0(4)
F3 C27 F2 108.6(4)
N28 C4 N20 112.8(3)
H4a C4 N20 109.04(18)
H4a C4 N28 109.04(18)
H4b C4 N20 109.04(18)
H4b C4 N28 109.04(17)
H4b C4 H4a 107.8
H8 C8 N14 108.36(19)
C9 C8 N14 109.0(3)
C9 C8 H8 108.4(2)
C10 C8 N14 110.3(3)
C10 C8 H8 108.4(2)
C10 C8 C9 112.4(3)
C13 C11 N16 110.1(3)
H11 C11 N16 108.0(2)
H11 C11 C13 108.0(3)
C12 C11 N16 109.5(4)
C12 C11 C13 113.1(4)
C12 C11 H11 108.0(3)
N35 C15 C16 107.6(3)
H15 C15 C16 126.2(2)
H15 C15 N35 126.2(2)
H21 C21 N26 107.6(2)
C23 C21 N26 109.2(4)
C23 C21 H21 107.6(3)
C22 C21 N26 110.6(4)
C22 C21 H21 107.6(3)
C22 C21 C23 114.0(4)
H9a C9 C8 109.5
H9b C9 C8 109.5
H9b C9 H9a 109.5
H9c C9 C8 109.5
H9c C9 H9a 109.5
H9c C9 H9b 109.5
H10a C10 C8 109.5
H10b C10 C8 109.5
H10b C10 H10a 109.5
H10c C10 C8 109.5
H10c C10 H10a 109.5
H10c C10 H10b 109.5
F6 C28 S6 109.9(4)
F5 C28 S6 111.7(4)
F5 C28 F6 107.5(5)
F4 C28 S6 111.7(4)
F4 C28 F6 108.0(5)
F4 C28 F5 107.8(5)
H12a C12 C11 109.5
H12b C12 C11 109.5
H12b C12 H12a 109.5
H12c C12 C11 109.5
H12c C12 H12a 109.5
H12c C12 H12b 109.5
H23a C23 C21 109.5
H23b C23 C21 109.5
H23b C23 H23a 109.5
H23c C23 C21 109.5
H23c C23 H23a 109.5
H23c C23 H23b 109.5
H22a C22 C21 109.5
H22b C22 C21 109.5
H22b C22 H22a 109.5
H22c C22 C21 109.5
H22c C22 H22a 109.5
H22c C22 H22b 109.5

loop_
_geom_bond_atom_site_label_1
_geom_bond_atom_site_label_2
_geom_bond_distance
Bi1 S1 2.6242(8)
Bi1 S2 2.8402(9)
Bi1 S3 2.7788(9)
Bi1 O1 2.590(3)
Bi1 S4 2.6760(8)
S6 O4 1.436(4)
S6 O6 1.423(4)
S6 O5 1.419(4)
S6 C28 1.809(5)
S1 C1 1.730(4)
S7 O9 1.445(3)
S7 O7 1.436(3)
S7 O8 1.442(3)
S7 C29 1.818(4)
S2 C5 1.705(4)
S3 C14 1.712(3)
F8 C29 1.330(5)
O3 S5 1.428(3)
N14 C2 1.379(5)
N14 C1 1.334(5)
N14 C8 1.489(4)
F7 C29 1.313(5)
N16 C5 1.348(5)
N16 C7 1.387(5)
N16 C11 1.486(5)
S5 O1 1.467(3)
S5 O2 1.426(3)
S5 C27 1.823(4)
F9 C29 1.318(6)
N20 C6 1.382(5)
N20 C5 1.363(4)
N20 C4 1.457(4)
N24 C16 1.386(4)
N24 C14 1.355(4)
N24 C17 1.460(4)
N26 C20 1.382(5)
N26 C18 1.338(5)
N26 C21 1.485(5)
C6 H6 0.9300
C6 C7 1.339(5)
N28 C1 1.352(4)
N28 C3 1.383(4)
N28 C4 1.449(4)
C16 H16 0.9300
C16 C15 1.343(5)
C2 H2 0.9300
C2 C3 1.340(5)
C19 H19 0.9300
C19 C20 1.339(5)
C19 N49 1.383(4)
N35 C24 1.479(4)
N35 C14 1.349(4)
N35 C15 1.389(4)
S4 C18 1.727(4)
C3 H3 0.9300
C24 H24 0.9800
C24 C26 1.511(5)
C24 C25 1.516(5)
C20 H20 0.9300
C26 H26a 0.9600
C26 H26b 0.9600
C26 H26c 0.9600
C13 H13a 0.9600
C13 H13b 0.9600
C13 H13c 0.9600
C13 C11 1.515(5)
N49 C18 1.356(5)
N49 C17 1.454(4)
C25 H25a 0.9600
C25 H25b 0.9600
C25 H25c 0.9600
C7 H7 0.9300
C17 H17a 0.9700
C17 H17b 0.9700
C27 F1 1.326(5)
C27 F2 1.329(5)
C27 F3 1.327(5)
C4 H4a 0.9700
C4 H4b 0.9700
C8 H8 0.9800
C8 C9 1.513(5)
C8 C10 1.513(5)
C11 H11 0.9800
C11 C12 1.519(7)
C15 H15 0.9300
C21 H21 0.9800
C21 C23 1.517(6)
C21 C22 1.504(6)
F6 C28 1.348(7)
C9 H9a 0.9600
C9 H9b 0.9600
C9 H9c 0.9600
F5 C28 1.309(8)
C10 H10a 0.9600
C10 H10b 0.9600
C10 H10c 0.9600
C28 F4 1.307(6)
C12 H12a 0.9600
C12 H12b 0.9600
C12 H12c 0.9600
C23 H23a 0.9600
C23 H23b 0.9600
C23 H23c 0.9600
C22 H22a 0.9600
C22 H22b 0.9600
C22 H22c 0.9600
